data_4112512
loop_
_publ_author_name
'Eyal Barnea'
'Tamer Andrea'
'Moshe Kapon'
'Moris S. Eisen'

_publ_contact_author_address
;
Department of Chemistry, Technion-Israel Institute 
of Technology, Haifa, Israel 32000.
;
_publ_contact_author_email kapon@techunix.technion.ac.il
_publ_contact_author_name 'Moshe Kapon'
_publ_section_title
;
 Formation of Inclusion Organoactinide Complexes with Boron-Containing
 Macrocycles
;
_journal_name_full 'Journal of the American Chemical Society'
_journal_page_first 5066
_journal_page_last 5067
_journal_paper_doi 10.1021/ja0498843
_journal_volume 126
_journal_year 2004
_chemical_formula_moiety 'C46 H40 B3 Li O13 Th, 1(C6 H6)'
_chemical_formula_sum 'C52 H46 B3 Li O13 Th'
_chemical_formula_weight 1150.30
_chemical_name_systematic
; 
 ? 
;
_space_group_IT_number 14
_symmetry_cell_setting monoclinic
_symmetry_space_group_name_Hall '-P 2yn'
_symmetry_space_group_name_H-M 'P 1 21/n 1'
_atom_sites_solution_hydrogens geom
_atom_sites_solution_primary direct
_atom_sites_solution_secondary difmap
_audit_creation_method SHELXL-97
_cell_angle_alpha 90.00
_cell_angle_beta 111.1660(13)
_cell_angle_gamma 90.00
_cell_formula_units_Z 4
_cell_length_a 17.1920(5)
_cell_length_b 16.4510(5)
_cell_length_c 18.7000(6)
_cell_measurement_reflns_used 8571
_cell_measurement_temperature 230.0(2)
_cell_measurement_theta_max 25.028
_cell_measurement_theta_min 1.018
_cell_volume 4932.0(3)
_computing_cell_refinement 'HKL Scalepack (Otwinowski & Minor 1997)'
_computing_data_collection 'Nonius (1997), KappaCCD Collect Program'
_computing_data_reduction
;
HKL Denzo and Scalepack (Otwinowski & Minor 1997)
;
_computing_molecular_graphics
;
Molecular Structure Corporation (1999). 
ORTEP. TEXRAY Structure Analysis Package. 
MSC, 3200 Research Forest Drive, The 
Woodlands,TX 77381, USA.
;
_computing_publication_material 'SHELXL-97 (Sheldrick, 1997)'
_computing_structure_refinement 'SHELXL-97 (Sheldrick, 1997)'
_computing_structure_solution
;
S.Mackay, C.J.Gilmore, C.Edwards, M. Tremayne, N. Stuart, K.Shankland 
"maXus": a computer program for the solution and refinement of crystal 
structures from diffraction data University of Glasgow, Scotland, UK, 
Nonius BV, Delft, The Netherlands and MacScience Co. Ltd.,
Yokohama, Japan (1998)
;
_diffrn_ambient_temperature 230.0(2)
_diffrn_measured_fraction_theta_full 0.993
_diffrn_measured_fraction_theta_max 0.993
_diffrn_measurement_device_type KappaCCD
_diffrn_measurement_method CCD
_diffrn_radiation_monochromator graphite
_diffrn_radiation_source 'fine-focus sealed tube'
_diffrn_radiation_type MoK\a
_diffrn_radiation_wavelength 0.71073
_diffrn_reflns_av_R_equivalents 0.0598
_diffrn_reflns_av_sigmaI/netI 0.0923
_diffrn_reflns_limit_h_max 20
_diffrn_reflns_limit_h_min -20
_diffrn_reflns_limit_k_max 17
_diffrn_reflns_limit_k_min -19
_diffrn_reflns_limit_l_max 22
_diffrn_reflns_limit_l_min -22
_diffrn_reflns_number 15217
_diffrn_reflns_theta_full 24.98
_diffrn_reflns_theta_max 24.98
_diffrn_reflns_theta_min 1.70
_exptl_absorpt_coefficient_mu 3.088
_exptl_absorpt_correction_T_max 0.8364
_exptl_absorpt_correction_T_min 0.6897
_exptl_absorpt_correction_type none
_exptl_crystal_colour colorless
_exptl_crystal_density_diffrn 1.549
_exptl_crystal_description plate
_exptl_crystal_F_000 2280
_exptl_crystal_size_max 0.13
_exptl_crystal_size_mid 0.12
_exptl_crystal_size_min 0.06
_refine_diff_density_max 0.917
_refine_diff_density_min -1.007
_refine_diff_density_rms 0.116
_refine_ls_extinction_method none
_refine_ls_goodness_of_fit_ref 0.892
_refine_ls_hydrogen_treatment constr
_refine_ls_matrix_type full
_refine_ls_number_parameters 631
_refine_ls_number_reflns 8618
_refine_ls_number_restraints 0
_refine_ls_restrained_S_all 0.892
_refine_ls_R_factor_all 0.0846
_refine_ls_R_factor_gt 0.0436
_refine_ls_shift/su_max 0.001
_refine_ls_shift/su_mean 0.000
_refine_ls_structure_factor_coef Fsqd
_refine_ls_weighting_details 'calc w=1/[\s^2^(Fo^2^)+(0.0671P)^2^+0.0000P] where P=(Fo^2^+2Fc^2^)/3'
_refine_ls_weighting_scheme calc
_refine_ls_wR_factor_gt 0.1044
_refine_ls_wR_factor_ref 0.1150
_reflns_number_gt 5598
_reflns_number_total 8618
_reflns_threshold_expression >2sigma(I)
_cod_data_source_file ja0498843si20040307_035431.cif
_cod_data_source_block thboronos
_cod_database_code 4112512

loop_
_symmetry_equiv_pos_as_xyz
'x, y, z'
'-x+1/2, y+1/2, -z+1/2'
'-x, -y, -z'
'x-1/2, -y-1/2, z-1/2'

loop_
_atom_site_label
_atom_site_type_symbol
_atom_site_fract_x
_atom_site_fract_y
_atom_site_fract_z
_atom_site_U_iso_or_equiv
_atom_site_adp_type
_atom_site_occupancy
_atom_site_symmetry_multiplicity
_atom_site_calc_flag
_atom_site_refinement_flags
Th1 Th 0.319384(15) 0.056178(17) 0.097733(15) 0.03334(10) Uani 1 1 d .
O1 O 0.2030(3) -0.0198(3) 0.0053(3) 0.0391(12) Uani 1 1 d .
O2 O 0.2611(3) 0.1116(3) -0.0329(2) 0.0321(11) Uani 1 1 d .
O3 O 0.2873(3) 0.2497(3) -0.0670(3) 0.0443(13) Uani 1 1 d .
O4 O 0.3702(3) 0.1457(3) -0.0873(3) 0.0382(12) Uani 1 1 d .
O5 O 0.3771(3) 0.1695(3) 0.0448(3) 0.0351(11) Uani 1 1 d .
O6 O 0.4663(3) 0.0958(3) 0.1719(3) 0.0362(11) Uani 1 1 d .
O7 O 0.5660(3) -0.0162(3) 0.1886(3) 0.0365(11) Uani 1 1 d .
O8 O 0.5448(3) 0.0335(3) 0.2985(3) 0.0419(13) Uani 1 1 d .
O9 O 0.4240(3) -0.0253(3) 0.1941(3) 0.0371(12) Uani 1 1 d .
O10 O 0.2796(3) -0.0827(3) 0.1127(3) 0.0407(12) Uani 1 1 d .
O11 O 0.2198(3) -0.1691(3) -0.0037(3) 0.0480(13) Uani 1 1 d .
O12 O 0.1308(3) -0.1221(3) 0.0567(3) 0.0440(13) Uani 1 1 d .
O13 O 0.4065(3) -0.0403(4) 0.0090(3) 0.0582(16) Uani 1 1 d .
H13O H 0.3637 -0.0584 0.0128 0.070 Uiso 1 1 calc R
C1 C 0.1803(5) 0.1122(5) 0.1229(4) 0.044(2) Uani 1 1 d .
C2 C 0.2280(5) 0.1831(5) 0.1241(5) 0.049(2) Uani 1 1 d .
C3 C 0.3004(5) 0.1795(5) 0.1909(5) 0.049(2) Uani 1 1 d .
C4 C 0.2978(5) 0.1089(5) 0.2308(5) 0.046(2) Uani 1 1 d .
C5 C 0.2232(5) 0.0657(5) 0.1892(4) 0.0389(17) Uani 1 1 d .
C6 C 0.0938(5) 0.0941(7) 0.0666(5) 0.065(3) Uani 1 1 d .
H6A H 0.0758 0.0422 0.0783 0.097 Uiso 1 1 calc R
H6B H 0.0946 0.0930 0.0155 0.097 Uiso 1 1 calc R
H6C H 0.0560 0.1355 0.0700 0.097 Uiso 1 1 calc R
C7 C 0.1994(6) 0.2538(6) 0.0685(6) 0.076(3) Uani 1 1 d .
H7A H 0.2425 0.2942 0.0809 0.115 Uiso 1 1 calc R
H7B H 0.1498 0.2771 0.0723 0.115 Uiso 1 1 calc R
H7C H 0.1876 0.2347 0.0172 0.115 Uiso 1 1 calc R
C8 C 0.3647(6) 0.2471(6) 0.2176(6) 0.077(3) Uani 1 1 d .
H8A H 0.3520 0.2887 0.1791 0.115 Uiso 1 1 calc R
H8B H 0.4192 0.2255 0.2262 0.115 Uiso 1 1 calc R
H8C H 0.3635 0.2699 0.2645 0.115 Uiso 1 1 calc R
C9 C 0.3591(5) 0.0832(6) 0.3095(4) 0.063(3) Uani 1 1 d .
H9A H 0.3424 0.0316 0.3232 0.095 Uiso 1 1 calc R
H9B H 0.3594 0.1232 0.3469 0.095 Uiso 1 1 calc R
H9C H 0.4141 0.0786 0.3077 0.095 Uiso 1 1 calc R
C10 C 0.1910(5) -0.0083(6) 0.2163(5) 0.059(2) Uani 1 1 d .
H10A H 0.1395 -0.0251 0.1777 0.089 Uiso 1 1 calc R
H10B H 0.1818 0.0043 0.2627 0.089 Uiso 1 1 calc R
H10C H 0.2312 -0.0513 0.2257 0.089 Uiso 1 1 calc R
C11 C 0.1624(4) 0.0070(6) -0.0688(4) 0.043(2) Uani 1 1 d .
C12 C 0.0938(5) -0.0335(6) -0.1205(5) 0.052(2) Uani 1 1 d .
H12 H 0.0750 -0.0824 -0.1077 0.063 Uiso 1 1 calc R
C13 C 0.0542(5) 0.0025(7) -0.1931(5) 0.061(3) Uani 1 1 d .
H13 H 0.0085 -0.0231 -0.2290 0.074 Uiso 1 1 calc R
C14 C 0.0819(5) 0.0748(7) -0.2116(5) 0.066(3) Uani 1 1 d .
H14 H 0.0547 0.0977 -0.2597 0.079 Uiso 1 1 calc R
C15 C 0.1516(4) 0.1145(6) -0.1581(4) 0.050(2) Uani 1 1 d .
H15 H 0.1697 0.1644 -0.1696 0.060 Uiso 1 1 calc R
C16 C 0.1910(4) 0.0780(5) -0.0900(4) 0.0399(19) Uani 1 1 d .
C17 C 0.3145(4) 0.2711(5) -0.1250(4) 0.0404(18) Uani 1 1 d .
C18 C 0.2983(5) 0.3403(6) -0.1695(5) 0.052(2) Uani 1 1 d .
H18 H 0.2645 0.3812 -0.1622 0.063 Uiso 1 1 calc R
C19 C 0.3328(5) 0.3477(5) -0.2247(5) 0.054(2) Uani 1 1 d .
H19 H 0.3223 0.3942 -0.2550 0.065 Uiso 1 1 calc R
C20 C 0.3829(5) 0.2875(5) -0.2363(5) 0.055(2) Uani 1 1 d .
H20 H 0.4049 0.2935 -0.2748 0.066 Uiso 1 1 calc R
C21 C 0.4011(5) 0.2170(5) -0.1903(5) 0.047(2) Uani 1 1 d .
H21 H 0.4366 0.1772 -0.1963 0.057 Uiso 1 1 calc R
C22 C 0.3648(4) 0.2092(5) -0.1367(4) 0.0371(17) Uani 1 1 d .
C23 C 0.4587(4) 0.1936(5) 0.0765(4) 0.0382(18) Uani 1 1 d .
C24 C 0.4949(5) 0.2533(5) 0.0465(4) 0.0438(19) Uani 1 1 d .
H24 H 0.4633 0.2808 0.0020 0.053 Uiso 1 1 calc R
C25 C 0.5793(5) 0.2717(5) 0.0837(5) 0.052(2) Uani 1 1 d .
H25 H 0.6044 0.3097 0.0621 0.062 Uiso 1 1 calc R
C26 C 0.6266(5) 0.2344(5) 0.1525(5) 0.058(2) Uani 1 1 d .
H26 H 0.6821 0.2488 0.1776 0.070 Uiso 1 1 calc R
C27 C 0.5897(4) 0.1748(5) 0.1835(4) 0.045(2) Uani 1 1 d .
H27 H 0.6208 0.1493 0.2293 0.055 Uiso 1 1 calc R
C28 C 0.5073(4) 0.1542(5) 0.1462(4) 0.0392(18) Uani 1 1 d .
C29 C 0.6390(4) -0.0222(5) 0.2529(4) 0.0382(18) Uani 1 1 d .
C30 C 0.7149(5) -0.0506(5) 0.2555(5) 0.0479(19) Uani 1 1 d .
H30 H 0.7244 -0.0669 0.2117 0.057 Uiso 1 1 calc R
C31 C 0.7769(5) -0.0536(6) 0.3285(5) 0.051(2) Uani 1 1 d .
H31 H 0.8293 -0.0730 0.3333 0.062 Uiso 1 1 calc R
C32 C 0.7641(5) -0.0293(6) 0.3930(5) 0.056(2) Uani 1 1 d .
H32 H 0.8073 -0.0329 0.4403 0.067 Uiso 1 1 calc R
C33 C 0.6866(5) 0.0011(5) 0.3888(4) 0.047(2) Uani 1 1 d .
H33 H 0.6767 0.0178 0.4323 0.057 Uiso 1 1 calc R
C34 C 0.6255(4) 0.0049(5) 0.3166(4) 0.0418(19) Uani 1 1 d .
C35 C 0.4070(4) -0.1023(4) 0.2139(4) 0.0348(17) Uani 1 1 d .
C36 C 0.4600(5) -0.1472(5) 0.2752(4) 0.046(2) Uani 1 1 d .
H36 H 0.5116 -0.1263 0.3057 0.055 Uiso 1 1 calc R
C37 C 0.4351(5) -0.2229(5) 0.2901(5) 0.050(2) Uani 1 1 d .
H37 H 0.4698 -0.2528 0.3317 0.060 Uiso 1 1 calc R
C38 C 0.3595(5) -0.2549(5) 0.2442(5) 0.052(2) Uani 1 1 d .
H38 H 0.3447 -0.3069 0.2539 0.062 Uiso 1 1 calc R
C39 C 0.3051(5) -0.2107(5) 0.1837(4) 0.0447(19) Uani 1 1 d .
H39 H 0.2533 -0.2317 0.1539 0.054 Uiso 1 1 calc R
C40 C 0.3299(4) -0.1352(5) 0.1689(4) 0.0389(18) Uani 1 1 d .
C41 C 0.1617(5) -0.2273(5) -0.0051(5) 0.047(2) Uani 1 1 d .
C42 C 0.1533(6) -0.3039(6) -0.0385(5) 0.061(2) Uani 1 1 d .
H42 H 0.1873 -0.3217 -0.0643 0.073 Uiso 1 1 calc R
C43 C 0.0899(6) -0.3523(6) -0.0305(5) 0.065(3) Uani 1 1 d .
H43 H 0.0826 -0.4046 -0.0508 0.078 Uiso 1 1 calc R
C44 C 0.0388(6) -0.3267(5) 0.0053(5) 0.062(3) Uani 1 1 d .
H44 H -0.0024 -0.3611 0.0093 0.074 Uiso 1 1 calc R
C45 C 0.0480(5) -0.2470(6) 0.0370(5) 0.059(2) Uani 1 1 d .
H45 H 0.0130 -0.2282 0.0615 0.071 Uiso 1 1 calc R
C46 C 0.1100(5) -0.1990(5) 0.0302(5) 0.045(2) Uani 1 1 d .
C47 C 0.4596(8) -0.5151(10) 0.0826(6) 0.092(4) Uani 1 1 d .
H47 H 0.5026 -0.5448 0.0761 0.110 Uiso 1 1 calc R
C48 C 0.4687(8) -0.4335(11) 0.0921(6) 0.100(5) Uani 1 1 d .
H48 H 0.5166 -0.4068 0.0927 0.120 Uiso 1 1 calc R
C49 C 0.4038(10) -0.3931(8) 0.1006(6) 0.091(4) Uani 1 1 d .
H49 H 0.4077 -0.3369 0.1060 0.110 Uiso 1 1 calc R
C50 C 0.3354(9) -0.4288(9) 0.1018(6) 0.087(4) Uani 1 1 d .
H50 H 0.2924 -0.3988 0.1080 0.105 Uiso 1 1 calc R
C51 C 0.3302(7) -0.5109(9) 0.0935(6) 0.082(3) Uani 1 1 d .
H51 H 0.2833 -0.5376 0.0956 0.098 Uiso 1 1 calc R
C52 C 0.3914(10) -0.5550(8) 0.0823(7) 0.094(4) Uani 1 1 d .
H52 H 0.3863 -0.6109 0.0746 0.113 Uiso 1 1 calc R
B1 B 0.3235(5) 0.1714(6) -0.0393(5) 0.040(2) Uani 1 1 d .
B2 B 0.5040(5) 0.0206(5) 0.2151(5) 0.0357(19) Uani 1 1 d .
B3 B 0.2047(5) -0.1041(6) 0.0403(5) 0.047(2) Uani 1 1 d .
Li1 Li 0.5581(8) -0.0499(9) 0.0836(7) 0.045(3) Uani 1 1 d .

loop_
_atom_site_aniso_label
_atom_site_aniso_U_11
_atom_site_aniso_U_22
_atom_site_aniso_U_33
_atom_site_aniso_U_23
_atom_site_aniso_U_13
_atom_site_aniso_U_12
Th1 0.02916(14) 0.03543(15) 0.03523(15) -0.00160(15) 0.01138(10) 0.00054(14)
O1 0.036(3) 0.035(3) 0.044(3) -0.005(2) 0.010(2) -0.002(2)
O2 0.028(2) 0.036(3) 0.029(2) 0.004(2) 0.006(2) -0.002(2)
O3 0.042(3) 0.042(3) 0.051(3) 0.008(3) 0.020(2) 0.011(2)
O4 0.042(3) 0.037(3) 0.040(3) 0.003(2) 0.020(2) 0.004(2)
O5 0.033(3) 0.036(3) 0.033(2) 0.003(2) 0.008(2) 0.001(2)
O6 0.028(2) 0.036(3) 0.040(3) 0.005(2) 0.008(2) 0.002(2)
O7 0.034(3) 0.038(3) 0.036(3) 0.002(2) 0.010(2) 0.000(2)
O8 0.036(3) 0.053(4) 0.033(3) -0.001(2) 0.009(2) 0.001(2)
O9 0.032(3) 0.038(3) 0.040(3) 0.003(2) 0.011(2) -0.001(2)
O10 0.035(3) 0.043(3) 0.041(3) 0.003(2) 0.010(2) -0.008(2)
O11 0.043(3) 0.046(3) 0.054(3) -0.012(3) 0.016(2) -0.005(3)
O12 0.037(3) 0.040(3) 0.057(3) -0.010(3) 0.018(2) -0.007(2)
O13 0.047(3) 0.072(5) 0.059(3) 0.004(3) 0.024(3) -0.003(3)
C1 0.043(4) 0.051(5) 0.044(4) -0.012(4) 0.022(4) 0.003(4)
C2 0.054(5) 0.045(5) 0.061(5) 0.004(4) 0.037(4) 0.008(4)
C3 0.049(5) 0.048(5) 0.052(5) -0.025(4) 0.023(4) -0.003(4)
C4 0.051(5) 0.050(5) 0.048(5) -0.011(4) 0.029(4) 0.002(4)
C5 0.045(4) 0.035(4) 0.037(4) 0.002(4) 0.015(3) 0.004(4)
C6 0.040(5) 0.094(8) 0.061(6) 0.005(5) 0.019(4) 0.013(5)
C7 0.093(8) 0.066(7) 0.090(8) 0.010(6) 0.057(6) 0.017(6)
C8 0.078(7) 0.072(7) 0.098(8) -0.045(6) 0.053(6) -0.028(6)
C9 0.055(5) 0.097(8) 0.037(4) -0.018(5) 0.016(4) 0.006(5)
C10 0.062(6) 0.075(7) 0.050(5) 0.002(5) 0.031(4) -0.002(5)
C11 0.025(4) 0.066(6) 0.036(4) -0.005(4) 0.006(3) 0.004(4)
C12 0.041(4) 0.066(6) 0.051(5) -0.006(4) 0.018(4) -0.008(4)
C13 0.035(4) 0.097(8) 0.044(5) -0.015(5) 0.005(4) -0.010(5)
C14 0.039(5) 0.104(9) 0.052(5) 0.004(5) 0.014(4) 0.003(5)
C15 0.033(4) 0.071(6) 0.043(4) 0.004(4) 0.010(4) 0.003(4)
C16 0.025(4) 0.052(5) 0.042(4) -0.010(4) 0.010(3) -0.001(3)
C17 0.033(4) 0.040(5) 0.043(4) 0.008(4) 0.007(3) 0.002(3)
C18 0.037(4) 0.050(5) 0.064(5) 0.010(5) 0.011(4) 0.006(4)
C19 0.052(5) 0.044(5) 0.069(6) 0.022(5) 0.024(4) 0.001(4)
C20 0.063(6) 0.049(5) 0.064(6) 0.009(5) 0.037(5) -0.002(4)
C21 0.057(5) 0.038(5) 0.056(5) 0.002(4) 0.031(4) 0.005(4)
C22 0.039(4) 0.036(4) 0.034(4) 0.005(3) 0.009(3) 0.006(3)
C23 0.033(4) 0.042(5) 0.040(4) 0.000(4) 0.013(3) 0.005(3)
C24 0.039(4) 0.040(5) 0.047(4) 0.000(4) 0.009(3) -0.010(4)
C25 0.045(5) 0.053(5) 0.054(5) 0.006(4) 0.013(4) -0.015(4)
C26 0.047(5) 0.054(6) 0.064(6) 0.008(5) 0.007(4) -0.018(4)
C27 0.036(4) 0.045(5) 0.045(4) -0.002(4) 0.002(3) -0.002(4)
C28 0.038(4) 0.039(5) 0.041(4) 0.001(4) 0.016(3) -0.003(4)
C29 0.036(4) 0.034(4) 0.035(4) 0.005(3) 0.001(3) -0.001(3)
C30 0.037(4) 0.047(5) 0.052(5) 0.001(4) 0.007(3) 0.004(4)
C31 0.034(4) 0.055(5) 0.057(5) 0.001(5) 0.007(4) 0.005(4)
C32 0.041(5) 0.068(6) 0.044(5) 0.012(4) -0.001(4) 0.001(4)
C33 0.053(5) 0.053(5) 0.035(4) 0.008(4) 0.014(4) -0.008(4)
C34 0.038(4) 0.048(5) 0.036(4) 0.007(4) 0.009(3) -0.004(4)
C35 0.036(4) 0.032(4) 0.040(4) 0.008(3) 0.018(3) 0.001(3)
C36 0.041(4) 0.056(5) 0.040(4) 0.003(4) 0.015(3) -0.003(4)
C37 0.061(5) 0.047(5) 0.047(5) 0.019(4) 0.025(4) 0.006(4)
C38 0.055(5) 0.042(5) 0.066(6) 0.006(4) 0.031(4) -0.007(4)
C39 0.044(4) 0.041(5) 0.050(5) -0.006(4) 0.018(4) -0.008(4)
C40 0.034(4) 0.046(5) 0.040(4) -0.002(4) 0.018(3) -0.003(4)
C41 0.044(5) 0.039(5) 0.049(5) 0.001(4) 0.005(4) -0.002(4)
C42 0.060(6) 0.056(6) 0.057(5) -0.004(5) 0.008(4) -0.002(5)
C43 0.078(7) 0.045(6) 0.062(6) -0.015(5) 0.013(5) -0.005(5)
C44 0.062(6) 0.038(5) 0.063(6) 0.010(5) -0.004(5) -0.019(5)
C45 0.044(5) 0.064(6) 0.060(5) 0.010(5) 0.009(4) -0.004(4)
C46 0.038(4) 0.044(5) 0.050(5) 0.000(4) 0.011(4) -0.001(4)
C47 0.076(8) 0.129(12) 0.058(7) 0.034(8) 0.010(6) 0.020(8)
C48 0.080(8) 0.151(15) 0.056(6) -0.010(8) 0.011(6) -0.053(10)
C49 0.130(12) 0.079(9) 0.070(7) -0.001(6) 0.043(8) 0.007(9)
C50 0.103(10) 0.101(11) 0.068(7) -0.003(7) 0.043(7) 0.020(8)
C51 0.079(8) 0.104(10) 0.065(7) 0.000(7) 0.030(6) -0.003(7)
C52 0.144(12) 0.059(7) 0.086(8) 0.016(7) 0.050(8) 0.017(9)
B1 0.038(5) 0.040(5) 0.046(5) -0.005(4) 0.018(4) 0.001(4)
B2 0.037(5) 0.036(5) 0.035(4) 0.004(4) 0.013(4) 0.004(4)
B3 0.036(5) 0.051(6) 0.050(6) -0.012(5) 0.010(4) 0.001(4)
Li1 0.044(7) 0.055(8) 0.037(6) 0.007(7) 0.014(5) -0.006(7)

loop_
_atom_type_symbol
_atom_type_description
_atom_type_scat_dispersion_real
_atom_type_scat_dispersion_imag
_atom_type_scat_source
Th Th -7.2400 8.8979 'International Tables Vol C Tables 4.2.6.8 and 6.1.1.4'
B B 0.0013 0.0007 'International Tables Vol C Tables 4.2.6.8 and 6.1.1.4'
C C 0.0033 0.0016 'International Tables Vol C Tables 4.2.6.8 and 6.1.1.4'
H H 0.0000 0.0000 'International Tables Vol C Tables 4.2.6.8 and 6.1.1.4'
O O 0.0106 0.0060 'International Tables Vol C Tables 4.2.6.8 and 6.1.1.4'
Li Li -0.0003 0.0001 'International Tables Vol C Tables 4.2.6.8 and 6.1.1.4'

loop_
_geom_angle_atom_site_label_1
_geom_angle_atom_site_label_2
_geom_angle_atom_site_label_3
_geom_angle
_geom_angle_site_symmetry_1
_geom_angle_site_symmetry_3
O10 Th1 O9 63.96(16) . .
O10 Th1 O2 115.64(15) . .
O9 Th1 O2 150.05(16) . .
O10 Th1 O1 54.00(16) . .
O9 Th1 O1 115.85(16) . .
O2 Th1 O1 63.47(16) . .
O10 Th1 O5 157.33(17) . .
O9 Th1 O5 114.42(15) . .
O2 Th1 O5 53.32(14) . .
O1 Th1 O5 116.26(16) . .
O10 Th1 O6 116.95(16) . .
O9 Th1 O6 53.31(16) . .
O2 Th1 O6 115.12(15) . .
O1 Th1 O6 158.18(16) . .
O5 Th1 O6 63.50(15) . .
O10 Th1 C1 89.8(2) . .
O9 Th1 C1 120.8(2) . .
O2 Th1 C1 88.7(2) . .
O1 Th1 C1 75.8(2) . .
O5 Th1 C1 108.3(2) . .
O6 Th1 C1 125.8(2) . .
O10 Th1 C2 119.2(2) . .
O9 Th1 C2 126.8(2) . .
O2 Th1 C2 81.0(2) . .
O1 Th1 C2 98.0(2) . .
O5 Th1 C2 80.7(2) . .
O6 Th1 C2 103.3(2) . .
C1 Th1 C2 29.9(2) . .
O10 Th1 C3 121.0(2) . .
O9 Th1 C3 99.3(2) . .
O2 Th1 C3 104.8(2) . .
O1 Th1 C3 124.3(2) . .
O5 Th1 C3 81.7(2) . .
O6 Th1 C3 77.5(2) . .
C1 Th1 C3 48.8(2) . .
C2 Th1 C3 29.5(2) . .
O10 Th1 C5 74.2(2) . .
O9 Th1 C5 91.18(19) . .
O2 Th1 C5 118.10(18) . .
O1 Th1 C5 86.98(19) . .
O5 Th1 C5 128.03(19) . .
O6 Th1 C5 110.60(19) . .
C1 Th1 C5 29.6(2) . .
C2 Th1 C5 49.0(2) . .
C3 Th1 C5 48.7(2) . .
O10 Th1 C4 93.2(2) . .
O9 Th1 C4 79.1(2) . .
O2 Th1 C4 129.4(2) . .
O1 Th1 C4 116.7(2) . .
O5 Th1 C4 108.9(2) . .
O6 Th1 C4 81.7(2) . .
C1 Th1 C4 48.7(2) . .
C2 Th1 C4 48.5(2) . .
C3 Th1 C4 29.0(2) . .
C5 Th1 C4 29.7(2) . .
C11 O1 B3 130.1(6) . .
C11 O1 Th1 122.1(5) . .
B3 O1 Th1 105.9(4) . .
C16 O2 B1 130.0(6) . .
C16 O2 Th1 122.7(4) . .
B1 O2 Th1 106.1(4) . .
C17 O3 B1 106.6(6) . .
C22 O4 B1 105.8(6) . .
C22 O4 Li1 121.0(6) . 3_655
B1 O4 Li1 132.7(6) . 3_655
C23 O5 B1 126.2(6) . .
C23 O5 Th1 122.7(4) . .
B1 O5 Th1 104.4(4) . .
C28 O6 B2 126.2(5) . .
C28 O6 Th1 122.1(4) . .
B2 O6 Th1 103.9(4) . .
C29 O7 B2 106.1(6) . .
C29 O7 Li1 123.3(6) . .
B2 O7 Li1 130.6(6) . .
C34 O8 B2 105.1(5) . .
C35 O9 B2 131.2(6) . .
C35 O9 Th1 122.1(4) . .
B2 O9 Th1 106.3(4) . .
C40 O10 B3 128.2(6) . .
C40 O10 Th1 123.0(4) . .
B3 O10 Th1 107.2(5) . .
C41 O11 B3 104.5(6) . .
C46 O12 B3 104.5(6) . .
Li1 O13 Li1 87.7(4) . 3_655
Li1 O13 H13O 136.2 . .
Li1 O13 H13O 136.2 3_655 .
C5 C1 C2 108.3(7) . .
C5 C1 C6 125.1(8) . .
C2 C1 C6 126.2(8) . .
C5 C1 Th1 76.1(4) . .
C2 C1 Th1 75.2(4) . .
C6 C1 Th1 120.7(5) . .
C3 C2 C1 107.5(7) . .
C3 C2 C7 127.1(8) . .
C1 C2 C7 125.0(8) . .
C3 C2 Th1 75.5(5) . .
C1 C2 Th1 74.9(4) . .
C7 C2 Th1 121.4(5) . .
C4 C3 C2 108.8(7) . .
C4 C3 C8 126.5(8) . .
C2 C3 C8 124.4(9) . .
C4 C3 Th1 76.1(4) . .
C2 C3 Th1 75.0(4) . .
C8 C3 Th1 120.4(5) . .
C3 C4 C5 108.7(7) . .
C3 C4 C9 127.2(8) . .
C5 C4 C9 123.9(8) . .
C3 C4 Th1 75.0(4) . .
C5 C4 Th1 75.0(4) . .
C9 C4 Th1 120.5(5) . .
C1 C5 C4 106.8(7) . .
C1 C5 C10 126.6(7) . .
C4 C5 C10 126.1(7) . .
C1 C5 Th1 74.3(4) . .
C4 C5 Th1 75.2(4) . .
C10 C5 Th1 122.4(5) . .
C1 C6 H6A 109.5 . .
C1 C6 H6B 109.5 . .
H6A C6 H6B 109.5 . .
C1 C6 H6C 109.5 . .
H6A C6 H6C 109.5 . .
H6B C6 H6C 109.5 . .
C2 C7 H7A 109.5 . .
C2 C7 H7B 109.5 . .
H7A C7 H7B 109.5 . .
C2 C7 H7C 109.5 . .
H7A C7 H7C 109.5 . .
H7B C7 H7C 109.5 . .
C3 C8 H8A 109.5 . .
C3 C8 H8B 109.5 . .
H8A C8 H8B 109.5 . .
C3 C8 H8C 109.5 . .
H8A C8 H8C 109.5 . .
H8B C8 H8C 109.5 . .
C4 C9 H9A 109.5 . .
C4 C9 H9B 109.5 . .
H9A C9 H9B 109.5 . .
C4 C9 H9C 109.5 . .
H9A C9 H9C 109.5 . .
H9B C9 H9C 109.5 . .
C5 C10 H10A 109.5 . .
C5 C10 H10B 109.5 . .
H10A C10 H10B 109.5 . .
C5 C10 H10C 109.5 . .
H10A C10 H10C 109.5 . .
H10B C10 H10C 109.5 . .
C16 C11 O1 117.1(6) . .
C16 C11 C12 120.4(7) . .
O1 C11 C12 122.5(8) . .
C11 C12 C13 117.3(8) . .
C11 C12 H12 121.3 . .
C13 C12 H12 121.3 . .
C14 C13 C12 121.1(8) . .
C14 C13 H13 119.4 . .
C12 C13 H13 119.4 . .
C13 C14 C15 120.3(8) . .
C13 C14 H14 119.8 . .
C15 C14 H14 119.8 . .
C16 C15 C14 118.1(9) . .
C16 C15 H15 121.0 . .
C14 C15 H15 121.0 . .
C15 C16 C11 122.6(7) . .
C15 C16 O2 123.0(7) . .
C11 C16 O2 114.3(6) . .
O3 C17 C18 129.5(7) . .
O3 C17 C22 110.0(6) . .
C18 C17 C22 120.5(7) . .
C19 C18 C17 118.6(8) . .
C19 C18 H18 120.7 . .
C17 C18 H18 120.7 . .
C18 C19 C20 121.4(8) . .
C19 C20 C21 120.4(8) . .
C19 C20 H20 119.8 . .
C21 C20 H20 119.8 . .
C22 C21 C20 117.8(7) . .
C22 C21 H21 121.1 . .
C20 C21 H21 121.1 . .
C21 C22 O4 128.9(7) . .
C21 C22 C17 121.1(7) . .
O4 C22 C17 110.1(6) . .
O5 C23 C24 124.7(6) . .
O5 C23 C28 115.7(6) . .
C24 C23 C28 119.6(7) . .
C23 C24 C25 119.3(7) . .
C23 C24 H24 120.3 . .
C25 C24 H24 120.3 . .
C26 C25 C24 121.3(8) . .
C26 C25 H25 119.4 . .
C24 C25 H25 119.4 . .
C25 C26 C27 119.4(7) . .
C25 C26 H26 120.3 . .
C27 C26 H26 120.3 . .
C28 C27 C26 119.9(7) . .
C28 C27 H27 120.0 . .
C26 C27 H27 120.0 . .
O6 C28 C27 123.9(7) . .
O6 C28 C23 115.7(6) . .
C27 C28 C23 120.4(7) . .
C34 C29 C30 122.6(7) . .
C34 C29 O7 110.1(6) . .
C30 C29 O7 127.2(7) . .
C29 C30 C31 115.3(8) . .
C29 C30 H30 122.4 . .
C31 C30 H30 122.4 . .
C32 C31 C30 123.0(8) . .
C32 C31 H31 118.5 . .
C30 C31 H31 118.5 . .
C31 C32 C33 120.7(7) . .
C31 C32 H32 119.6 . .
C33 C32 H32 119.6 . .
C34 C33 C32 116.3(8) . .
C34 C33 H33 121.8 . .
C32 C33 H33 121.8 . .
C29 C34 C33 121.9(7) . .
C29 C34 O8 111.6(6) . .
C33 C34 O8 126.5(7) . .
O9 C35 C36 124.7(7) . .
O9 C35 C40 116.1(6) . .
C36 C35 C40 119.1(7) . .
C37 C36 C35 119.3(7) . .
C37 C36 H36 120.4 . .
C35 C36 H36 120.4 . .
C36 C37 C38 120.6(8) . .
C36 C37 H37 119.7 . .
C38 C37 H37 119.7 . .
C37 C38 C39 121.1(8) . .
C37 C38 H38 119.4 . .
C39 C38 H38 119.4 . .
C40 C39 C38 118.1(7) . .
C40 C39 H39 120.9 . .
C38 C39 H39 120.9 . .
C39 C40 O10 124.0(7) . .
C39 C40 C35 121.7(7) . .
O10 C40 C35 114.2(6) . .
C46 C41 O11 110.4(7) . .
C46 C41 C42 123.1(8) . .
O11 C41 C42 126.5(8) . .
C41 C42 C43 115.2(9) . .
C41 C42 H42 122.4 . .
C43 C42 H42 122.4 . .
C44 C43 C42 123.1(9) . .
C44 C43 H43 118.5 . .
C42 C43 H43 118.5 . .
C43 C44 C45 120.0(9) . .
C43 C44 H44 120.0 . .
C45 C44 H44 120.0 . .
C46 C45 C44 117.7(9) . .
C46 C45 H45 121.1 . .
C44 C45 H45 121.1 . .
O12 C46 C41 111.3(7) . .
O12 C46 C45 127.9(8) . .
C41 C46 C45 120.8(8) . .
C52 C47 C48 123.0(14) . .
C52 C47 H47 118.5 . .
C48 C47 H47 118.5 . .
C49 C48 C47 116.0(12) . .
C49 C48 H48 122.0 . .
C47 C48 H48 122.0 . .
C50 C49 C48 124.0(14) . .
C50 C49 H49 118.0 . .
C48 C49 H49 118.0 . .
C49 C50 C51 117.6(12) . .
C49 C50 H50 121.2 . .
C51 C50 H50 121.2 . .
C50 C51 C52 121.8(13) . .
C50 C51 H51 119.1 . .
C52 C51 H51 119.1 . .
C47 C52 C51 117.6(13) . .
C47 C52 H52 121.2 . .
C51 C52 H52 121.2 . .
O3 B1 O4 107.4(7) . .
O3 B1 O2 112.9(6) . .
O4 B1 O2 115.2(7) . .
O3 B1 O5 114.5(7) . .
O4 B1 O5 111.6(6) . .
O2 B1 O5 95.2(6) . .
O7 B2 O8 106.9(6) . .
O7 B2 O6 112.8(6) . .
O8 B2 O6 113.6(6) . .
O7 B2 O9 114.6(6) . .
O8 B2 O9 113.2(6) . .
O6 B2 O9 95.6(5) . .
O11 B3 O12 109.0(7) . .
O11 B3 O1 114.3(7) . .
O12 B3 O1 113.3(7) . .
O11 B3 O10 114.2(7) . .
O12 B3 O10 112.5(7) . .
O1 B3 O10 92.9(6) . .
O4 Li1 O7 111.4(6) 3_655 .
O4 Li1 O13 125.7(7) 3_655 .
O7 Li1 O13 102.7(6) . .
O4 Li1 O13 100.9(5) 3_655 3_655
O7 Li1 O13 124.4(7) . 3_655
O13 Li1 O13 92.3(4) . 3_655
O4 Li1 Li1 123.8(7) 3_655 3_655
O7 Li1 Li1 124.7(8) . 3_655
O13 Li1 Li1 46.6(3) . 3_655
O13 Li1 Li1 45.7(3) 3_655 3_655

loop_
_geom_bond_atom_site_label_1
_geom_bond_atom_site_label_2
_geom_bond_distance
_geom_bond_site_symmetry_2
Th1 O10 2.430(5) .
Th1 O9 2.437(5) .
Th1 O2 2.456(4) .
Th1 O1 2.461(5) .
Th1 O5 2.481(5) .
Th1 O6 2.490(4) .
Th1 C1 2.758(7) .
Th1 C2 2.762(8) .
Th1 C3 2.769(7) .
Th1 C5 2.780(7) .
Th1 C4 2.782(7) .
O1 C11 1.380(9) .
O1 B3 1.530(12) .
O2 C16 1.403(8) .
O2 B1 1.492(10) .
O3 C17 1.375(9) .
O3 B1 1.442(10) .
O4 C22 1.376(9) .
O4 B1 1.467(10) .
O4 Li1 1.987(15) 3_655
O5 C23 1.370(8) .
O5 B1 1.509(10) .
O6 C28 1.376(9) .
O6 B2 1.492(10) .
O7 C29 1.393(8) .
O7 B2 1.459(10) .
O7 Li1 1.998(13) .
O8 C34 1.385(9) .
O8 B2 1.476(9) .
O9 C35 1.380(8) .
O9 B2 1.492(10) .
O10 C40 1.394(9) .
O10 B3 1.535(10) .
O11 C41 1.376(9) .
O11 B3 1.430(11) .
O12 C46 1.358(9) .
O12 B3 1.440(10) .
O13 Li1 2.478(13) .
O13 Li1 2.517(14) 3_655
O13 H13O 0.8200 .
C1 C5 1.416(11) .
C1 C2 1.422(11) .
C1 C6 1.509(11) .
C2 C3 1.409(11) .
C2 C7 1.519(12) .
C3 C4 1.390(12) .
C3 C8 1.521(11) .
C4 C5 1.427(11) .
C4 C9 1.528(11) .
C5 C10 1.497(11) .
C6 H6A 0.9600 .
C6 H6B 0.9600 .
C6 H6C 0.9600 .
C7 H7A 0.9600 .
C7 H7B 0.9600 .
C7 H7C 0.9600 .
C8 H8A 0.9600 .
C8 H8B 0.9600 .
C8 H8C 0.9600 .
C9 H9A 0.9600 .
C9 H9B 0.9600 .
C9 H9C 0.9600 .
C10 H10A 0.9600 .
C10 H10B 0.9600 .
C10 H10C 0.9600 .
C11 C16 1.379(11) .
C11 C12 1.395(11) .
C12 C13 1.410(12) .
C12 H12 0.9300 .
C13 C14 1.371(14) .
C13 H13 0.9300 .
C14 C15 1.413(12) .
C14 H14 0.9300 .
C15 C16 1.349(10) .
C15 H15 0.9300 .
C17 C18 1.379(11) .
C17 C22 1.402(10) .
C18 C19 1.369(11) .
C18 H18 0.9300 .
C19 C20 1.379(12) .
C19 H19 0.9300 .
C20 C21 1.411(11) .
C20 H20 0.9300 .
C21 C22 1.365(10) .
C21 H21 0.9300 .
C23 C24 1.384(10) .
C23 C28 1.425(10) .
C24 C25 1.398(10) .
C24 H24 0.9300 .
C25 C26 1.393(11) .
C25 H25 0.9300 .
C26 C27 1.402(11) .
C26 H26 0.9300 .
C27 C28 1.377(10) .
C27 H27 0.9300 .
C29 C34 1.368(10) .
C29 C30 1.370(11) .
C30 C31 1.397(11) .
C30 H30 0.9300 .
C31 C32 1.361(12) .
C31 H31 0.9300 .
C32 C33 1.399(11) .
C32 H32 0.9300 .
C33 C34 1.381(10) .
C33 H33 0.9300 .
C35 C36 1.390(10) .
C35 C40 1.397(10) .
C36 C37 1.379(11) .
C36 H36 0.9300 .
C37 C38 1.378(11) .
C37 H37 0.9300 .
C38 C39 1.384(11) .
C38 H38 0.9300 .
C39 C40 1.374(10) .
C39 H39 0.9300 .
C41 C46 1.366(11) .
C41 C42 1.390(12) .
C42 C43 1.402(13) .
C42 H42 0.9300 .
C43 C44 1.349(13) .
C43 H43 0.9300 .
C44 C45 1.424(13) .
C44 H44 0.9300 .
C45 C46 1.369(11) .
C45 H45 0.9300 .
C47 C52 1.341(17) .
C47 C48 1.356(18) .
C47 H47 0.9300 .
C48 C49 1.357(18) .
C48 H48 0.9300 .
C49 C50 1.321(16) .
C49 H49 0.9300 .
C50 C51 1.359(17) .
C50 H50 0.9300 .
C51 C52 1.357(16) .
C51 H51 0.9300 .
C52 H52 0.9300 .
Li1 O4 1.987(15) 3_655
Li1 O13 2.517(14) 3_655
Li1 Li1 3.46(2) 3_655
